data_4036900
loop_
_publ_author_name
'Feng, Zeya'
'Jiao, Lijuan'
'Feng, Yuanmei'
'Yu, Changjiang'
'Chen, Na'
'Wei, Yun'
'Mu, Xiaolong'
'Hao, Erhong'

_publ_section_title
;
 Regioselective and Stepwise Syntheses of Functionalized BODIPY Dyes
 through Palladium-Catalyzed Cross-Coupling Reactions and Direct C-H
 Arylations.
;
_journal_issue 15
_journal_name_full 'The Journal of organic chemistry'
_journal_page_first 6281
_journal_page_last 6291
_journal_paper_doi 10.1021/acs.joc.6b00858
_journal_volume 81
_journal_year 2016
_chemical_formula_sum 'C17 H15 B Br2 F2 N2 S'
_chemical_formula_weight 488.00
_space_group_IT_number 2
_space_group_name_Hall '-P 1'
_space_group_name_H-M_alt 'P -1'
_symmetry_cell_setting triclinic
_symmetry_space_group_name_H-M 'P -1'
_atom_sites_solution_hydrogens geom
_atom_sites_solution_primary direct
_atom_sites_solution_secondary difmap
_audit_creation_method SHELXL-97
_cell_angle_alpha 77.095(2)
_cell_angle_beta 88.672(2)
_cell_angle_gamma 80.609(2)
_cell_formula_units_Z 2
_cell_length_a 8.0900(3)
_cell_length_b 9.7183(4)
_cell_length_c 12.1016(4)
_cell_measurement_reflns_used 6227
_cell_measurement_temperature 273(2)
_cell_measurement_theta_max 27.20
_cell_measurement_theta_min 3.06
_cell_volume 914.89(6)
_computing_cell_refinement 'Bruker SAINT'
_computing_data_collection 'Bruker APEX2'
_computing_data_reduction 'Bruker SAINT'
_computing_molecular_graphics 'Bruker SHELXTL'
_computing_publication_material 'Bruker SHELXTL'
_computing_structure_refinement 'SHELXL-97 (Sheldrick, 1997)'
_computing_structure_solution 'SHELXS-97 (Sheldrick, 1990)'
_diffrn_ambient_temperature 273(2)
_diffrn_measured_fraction_theta_full 0.994
_diffrn_measured_fraction_theta_max 0.994
_diffrn_measurement_device_type 'Bruker APEX-II CCD'
_diffrn_measurement_method '\f and \w scans'
_diffrn_radiation_monochromator graphite
_diffrn_radiation_source 'fine-focus sealed tube'
_diffrn_radiation_type MoK\a
_diffrn_radiation_wavelength 0.71073
_diffrn_reflns_av_R_equivalents 0.0314
_diffrn_reflns_av_sigmaI/netI 0.0313
_diffrn_reflns_limit_h_max 10
_diffrn_reflns_limit_h_min -10
_diffrn_reflns_limit_k_max 12
_diffrn_reflns_limit_k_min -12
_diffrn_reflns_limit_l_max 15
_diffrn_reflns_limit_l_min -15
_diffrn_reflns_number 16329
_diffrn_reflns_theta_full 27.54
_diffrn_reflns_theta_max 27.54
_diffrn_reflns_theta_min 3.07
_diffrn_standards_number 0
_exptl_absorpt_coefficient_mu 4.566
_exptl_absorpt_correction_T_max 0.4620
_exptl_absorpt_correction_T_min 0.4199
_exptl_absorpt_correction_type multi-scan
_exptl_crystal_colour red
_exptl_crystal_density_diffrn 1.771
_exptl_crystal_density_method 'not measured'
_exptl_crystal_description block
_exptl_crystal_F_000 480
_exptl_crystal_size_max 0.23
_exptl_crystal_size_mid 0.21
_exptl_crystal_size_min 0.20
_refine_diff_density_max 0.899
_refine_diff_density_min -0.836
_refine_diff_density_rms 0.110
_refine_ls_extinction_method none
_refine_ls_goodness_of_fit_ref 1.067
_refine_ls_hydrogen_treatment mixed
_refine_ls_matrix_type full
_refine_ls_number_parameters 229
_refine_ls_number_reflns 4199
_refine_ls_number_restraints 0
_refine_ls_restrained_S_all 1.067
_refine_ls_R_factor_all 0.0903
_refine_ls_R_factor_gt 0.0586
_refine_ls_shift/su_max 0.003
_refine_ls_shift/su_mean 0.000
_refine_ls_structure_factor_coef Fsqd
_refine_ls_weighting_details 'calc w=1/[\s^2^(Fo^2^)+(0.0931P)^2^+1.6232P] where P=(Fo^2^+2Fc^2^)/3'
_refine_ls_weighting_scheme calc
_refine_ls_wR_factor_gt 0.1645
_refine_ls_wR_factor_ref 0.1873
_reflns_number_gt 2826
_reflns_number_total 4199
_reflns_threshold_expression >2sigma(I)
_cod_data_source_file jo6b00858_si_004.cif
_cod_data_source_block mo_20160615a_0m
_cod_depositor_comments
;
The following automatic conversions were performed:

data item '_symmetry_cell_setting' value 'Triclinic' was changed to
'triclinic' in accordance with the
/home/saulius/struct/COD-crude-data/automatic-downloads/DataCite-retrospective/ACS/depositions/lib/dictionaries/cif_core.dic
dictionary named 'cif_core.dic' version 2.4.2 last updated on
2011-04-26.

Automatic conversion script
Id: cif_fix_values 6909 2019-04-08 15:41:33Z antanas 
;
_cod_original_sg_symbol_H-M P-1
_cod_database_code 4036900

loop_
_symmetry_equiv_pos_as_xyz
'x, y, z'
'-x, -y, -z'

loop_
_atom_site_label
_atom_site_type_symbol
_atom_site_fract_x
_atom_site_fract_y
_atom_site_fract_z
_atom_site_U_iso_or_equiv
_atom_site_adp_type
_atom_site_occupancy
_atom_site_symmetry_multiplicity
_atom_site_calc_flag
_atom_site_refinement_flags
B1 B 0.1281(8) 0.6985(6) 0.5853(5) 0.0450(12) Uani 1 1 d .
Br1 Br 0.33866(9) 0.29596(8) 0.97026(5) 0.0733(3) Uani 1 1 d .
Br2 Br 0.14157(11) 0.65374(8) 0.86537(5) 0.0810(3) Uani 1 1 d .
C1 C 0.0742(6) 0.7666(5) 0.3671(4) 0.0443(11) Uani 1 1 d .
C2 C 0.1150(6) 0.7057(5) 0.2710(4) 0.0445(11) Uani 1 1 d .
C3 C 0.2043(7) 0.5712(5) 0.3104(4) 0.0443(11) Uani 1 1 d .
C4 C 0.2142(6) 0.5491(5) 0.4315(4) 0.0435(11) Uani 1 1 d .
C5 C 0.2800(7) 0.4323(5) 0.5115(4) 0.0431(11) Uani 1 1 d .
H5 H 0.3278 0.3499 0.4883 0.052 Uiso 1 1 calc R
C6 C 0.2787(6) 0.4309(5) 0.6279(4) 0.0411(10) Uani 1 1 d .
C7 C 0.3378(6) 0.3223(6) 0.7229(4) 0.0431(11) Uani 1 1 d .
C8 C 0.2965(6) 0.3818(6) 0.8167(4) 0.0483(12) Uani 1 1 d .
C9 C 0.2179(7) 0.5214(6) 0.7773(4) 0.0493(12) Uani 1 1 d .
C10 C -0.0181(8) 0.9113(6) 0.3661(5) 0.0584(14) Uani 1 1 d .
H10A H -0.0707 0.9116 0.4380 0.088 Uiso 1 1 calc R
H10B H -0.1021 0.9374 0.3071 0.088 Uiso 1 1 calc R
H10C H 0.0586 0.9788 0.3527 0.088 Uiso 1 1 calc R
C11 C 0.0714(7) 0.7799(6) 0.1497(4) 0.0520(12) Uani 1 1 d .
H11A H 0.0689 0.7079 0.1059 0.062 Uiso 1 1 calc R
H11B H -0.0403 0.8351 0.1469 0.062 Uiso 1 1 calc R
C12 C 0.1890(9) 0.8770(9) 0.0951(6) 0.083(2) Uani 1 1 d .
H12A H 0.1978 0.9454 0.1402 0.125 Uiso 1 1 calc R
H12B H 0.1476 0.9264 0.0207 0.125 Uiso 1 1 calc R
H12C H 0.2974 0.8219 0.0893 0.125 Uiso 1 1 calc R
C13 C 0.2822(8) 0.4657(6) 0.2437(5) 0.0586(14) Uani 1 1 d .
H13A H 0.2293 0.3821 0.2621 0.088 Uiso 1 1 calc R
H13B H 0.3996 0.4393 0.2620 0.088 Uiso 1 1 calc R
H13C H 0.2677 0.5079 0.1642 0.088 Uiso 1 1 calc R
C14 C 0.4217(6) 0.1790(5) 0.7193(4) 0.0438(11) Uani 1 1 d .
C15 C 0.5345(5) 0.1410(5) 0.6243(4) 0.0355(9) Uani 1 1 d .
H15 H 0.5670 0.2022 0.5599 0.043 Uiso 1 1 calc R
C16 C 0.5799(9) -0.0162(8) 0.6588(6) 0.0724(18) Uani 1 1 d .
H16 H 0.6514 -0.0680 0.6160 0.087 Uiso 1 1 calc R
C17 C 0.5134(9) -0.0793(7) 0.7538(6) 0.0707(17) Uani 1 1 d .
H17 H 0.5313 -0.1780 0.7809 0.085 Uiso 1 1 calc R
F1 F 0.2261(5) 0.8007(3) 0.5911(3) 0.0640(9) Uani 1 1 d .
F2 F -0.0340(4) 0.7416(3) 0.6136(3) 0.0603(8) Uani 1 1 d .
N1 N 0.1338(5) 0.6736(4) 0.4614(3) 0.0415(9) Uani 1 1 d .
N2 N 0.2045(5) 0.5528(4) 0.6635(3) 0.0450(9) Uani 1 1 d .
S1 S 0.3956(2) 0.0321(2) 0.82073(16) 0.0763(5) Uani 1 1 d .

loop_
_atom_site_aniso_label
_atom_site_aniso_U_11
_atom_site_aniso_U_22
_atom_site_aniso_U_33
_atom_site_aniso_U_23
_atom_site_aniso_U_13
_atom_site_aniso_U_12
B1 0.062(3) 0.043(3) 0.034(3) -0.015(2) 0.009(2) -0.012(3)
Br1 0.0818(5) 0.0984(5) 0.0310(3) -0.0103(3) -0.0052(3) 0.0060(4)
Br2 0.1179(6) 0.0831(5) 0.0450(4) -0.0339(3) 0.0075(3) 0.0016(4)
C1 0.051(3) 0.040(2) 0.041(2) -0.0087(19) 0.004(2) -0.006(2)
C2 0.054(3) 0.047(3) 0.033(2) -0.0086(19) 0.005(2) -0.011(2)
C3 0.060(3) 0.046(3) 0.029(2) -0.0116(19) 0.010(2) -0.014(2)
C4 0.057(3) 0.042(3) 0.030(2) -0.0066(18) 0.009(2) -0.010(2)
C5 0.057(3) 0.041(2) 0.033(2) -0.0108(18) 0.010(2) -0.009(2)
C6 0.048(3) 0.043(2) 0.033(2) -0.0083(18) 0.0107(19) -0.010(2)
C7 0.045(2) 0.054(3) 0.030(2) -0.0071(19) 0.0056(18) -0.012(2)
C8 0.051(3) 0.060(3) 0.033(2) -0.009(2) 0.006(2) -0.011(2)
C9 0.053(3) 0.065(3) 0.034(2) -0.017(2) 0.008(2) -0.012(2)
C10 0.074(4) 0.046(3) 0.053(3) -0.014(2) -0.007(3) 0.003(3)
C11 0.053(3) 0.064(3) 0.035(2) -0.005(2) 0.001(2) -0.007(3)
C12 0.071(4) 0.107(6) 0.058(4) 0.024(4) -0.005(3) -0.031(4)
C13 0.086(4) 0.054(3) 0.036(3) -0.014(2) 0.013(3) -0.007(3)
C14 0.041(2) 0.049(3) 0.039(2) -0.006(2) 0.0011(19) -0.004(2)
C15 0.031(2) 0.031(2) 0.044(2) -0.0096(17) 0.0024(17) 0.0002(17)
C16 0.068(4) 0.078(4) 0.066(4) -0.022(3) -0.001(3) 0.012(3)
C17 0.080(4) 0.051(3) 0.074(4) -0.007(3) -0.017(3) 0.003(3)
F1 0.097(3) 0.0545(18) 0.0513(18) -0.0196(15) 0.0069(17) -0.0325(18)
F2 0.069(2) 0.0568(19) 0.0518(18) -0.0150(14) 0.0184(15) -0.0007(15)
N1 0.053(2) 0.038(2) 0.0346(19) -0.0109(16) 0.0077(17) -0.0091(17)
N2 0.058(2) 0.047(2) 0.0316(19) -0.0121(17) 0.0072(17) -0.0097(19)
S1 0.0774(11) 0.0732(11) 0.0653(10) 0.0014(8) 0.0055(8) 0.0016(8)

loop_
_atom_type_symbol
_atom_type_description
_atom_type_scat_dispersion_real
_atom_type_scat_dispersion_imag
_atom_type_scat_source
C C 0.0033 0.0016 'International Tables Vol C Tables 4.2.6.8 and 6.1.1.4'
H H 0.0000 0.0000 'International Tables Vol C Tables 4.2.6.8 and 6.1.1.4'
N N 0.0061 0.0033 'International Tables Vol C Tables 4.2.6.8 and 6.1.1.4'
S S 0.1246 0.1234 'International Tables Vol C Tables 4.2.6.8 and 6.1.1.4'
Br Br -0.2901 2.4595 'International Tables Vol C Tables 4.2.6.8 and 6.1.1.4'
F F 0.0171 0.0103 'International Tables Vol C Tables 4.2.6.8 and 6.1.1.4'
B B 0.0013 0.0007 'International Tables Vol C Tables 4.2.6.8 and 6.1.1.4'

loop_
_geom_angle_atom_site_label_1
_geom_angle_atom_site_label_2
_geom_angle_atom_site_label_3
_geom_angle
F2 B1 F1 110.8(4)
F2 B1 N2 111.4(4)
F1 B1 N2 109.7(5)
F2 B1 N1 109.9(5)
F1 B1 N1 108.8(4)
N2 B1 N1 106.2(4)
N1 C1 C2 110.0(4)
N1 C1 C10 123.3(5)
C2 C1 C10 126.7(5)
C3 C2 C1 107.1(4)
C3 C2 C11 127.6(5)
C1 C2 C11 125.3(5)
C2 C3 C4 106.8(4)
C2 C3 C13 128.4(4)
C4 C3 C13 124.8(5)
C5 C4 N1 121.3(4)
C5 C4 C3 130.8(5)
N1 C4 C3 107.9(4)
C4 C5 C6 122.7(5)
C4 C5 H5 118.6
C6 C5 H5 118.6
N2 C6 C5 119.0(4)
N2 C6 C7 109.5(4)
C5 C6 C7 131.4(5)
C8 C7 C6 105.4(4)
C8 C7 C14 129.2(5)
C6 C7 C14 125.5(4)
C9 C8 C7 107.9(4)
C9 C8 Br1 124.0(4)
C7 C8 Br1 128.1(4)
N2 C9 C8 110.6(4)
N2 C9 Br2 123.0(4)
C8 C9 Br2 126.4(4)
C1 C10 H10A 109.5
C1 C10 H10B 109.5
H10A C10 H10B 109.5
C1 C10 H10C 109.5
H10A C10 H10C 109.5
H10B C10 H10C 109.5
C12 C11 C2 114.5(5)
C12 C11 H11A 108.6
C2 C11 H11A 108.6
C12 C11 H11B 108.6
C2 C11 H11B 108.6
H11A C11 H11B 107.6
C11 C12 H12A 109.5
C11 C12 H12B 109.5
H12A C12 H12B 109.5
C11 C12 H12C 109.5
H12A C12 H12C 109.5
H12B C12 H12C 109.5
C3 C13 H13A 109.5
C3 C13 H13B 109.5
H13A C13 H13B 109.5
C3 C13 H13C 109.5
H13A C13 H13C 109.5
H13B C13 H13C 109.5
C7 C14 C15 125.2(4)
C7 C14 S1 122.5(4)
C15 C14 S1 112.2(3)
C16 C15 C14 103.5(4)
C16 C15 H15 128.2
C14 C15 H15 128.2
C17 C16 C15 116.5(6)
C17 C16 H16 121.7
C15 C16 H16 121.7
C16 C17 S1 114.5(5)
C16 C17 H17 122.8
S1 C17 H17 122.8
C1 N1 C4 108.2(4)
C1 N1 B1 127.4(4)
C4 N1 B1 124.3(4)
C9 N2 C6 106.7(4)
C9 N2 B1 127.3(4)
C6 N2 B1 126.0(4)
C17 S1 C14 93.2(3)

loop_
_geom_bond_atom_site_label_1
_geom_bond_atom_site_label_2
_geom_bond_distance
B1 F2 1.370(7)
B1 F1 1.382(7)
B1 N2 1.558(7)
B1 N1 1.569(6)
Br1 C8 1.874(5)
Br2 C9 1.869(5)
C1 N1 1.333(6)
C1 C2 1.427(7)
C1 C10 1.478(7)
C2 C3 1.374(7)
C2 C11 1.506(7)
C3 C4 1.435(6)
C3 C13 1.495(7)
C4 C5 1.358(7)
C4 N1 1.395(6)
C5 C6 1.405(6)
C5 H5 0.9300
C6 N2 1.391(6)
C6 C7 1.408(7)
C7 C8 1.396(7)
C7 C14 1.456(7)
C8 C9 1.384(8)
C9 N2 1.345(6)
C10 H10A 0.9600
C10 H10B 0.9600
C10 H10C 0.9600
C11 C12 1.489(9)
C11 H11A 0.9700
C11 H11B 0.9700
C12 H12A 0.9600
C12 H12B 0.9600
C12 H12C 0.9600
C13 H13A 0.9600
C13 H13B 0.9600
C13 H13C 0.9600
C14 C15 1.523(6)
C14 S1 1.701(5)
C15 C16 1.477(8)
C15 H15 0.9300
C16 C17 1.324(10)
C16 H16 0.9300
C17 S1 1.660(7)
C17 H17 0.9300
